data_9014016
loop_
_publ_author_name
'Yamanaka, T.'
'Ogata, K.'

_publ_section_title
;
 Structure refinement of GeO2 polymorphs at high pressures and
 temperatures by energy-dispersive spectra of powder diffraction
 Note: P = 1.69 GPa T = 293 K
 Note: quartz structure
;
_journal_name_full 'Journal of Applied Crystallography'
_journal_page_first 111
_journal_page_last 118
_journal_paper_doi 10.1107/S0021889890011153
_journal_volume 24
_journal_year 1991
_chemical_compound_source Synthetic
_chemical_formula_sum 'Ge O2'
_symmetry_space_group_name_H-M 'P 32 2 1'
_cell_angle_alpha 90
_cell_angle_beta 90
_cell_angle_gamma 120
_cell_length_a 4.9113
_cell_length_b 4.9113
_cell_length_c 5.6099
_cell_formula_units_Z 3
_cell_volume 117.187
_database_code_amcsd 0019057
_exptl_crystal_density_diffrn 4.447
_cod_database_code 9014016
_amcsd_formula_title GeO2

loop_
_space_group_symop_operation_xyz
x,y,z
y,x,2/3-z
-y,x-y,2/3+z
-x,-x+y,1/3-z
-x+y,-x,1/3+z
x-y,-y,-z

loop_
_atom_site_label
_atom_site_fract_x
_atom_site_fract_y
_atom_site_fract_z
_atom_site_U_iso_or_equiv
Ge 0.45070 0.00000 0.00000 0.00760
O 0.39160 0.30590 0.08770 0.01646

loop_
_cod_related_entry_id
_cod_related_entry_database
_cod_related_entry_code
1 AMCSD 0019057
